data_7003724
loop_
_publ_author_name
'Jiang, Qin'
'Wu, Zhengyi'
'Zhang, Yangmiao'
'Hotze, Anna C. G.'
'Hannon, Michael J.'
'Guo, Zijian'

_publ_section_title
;
 Effect of adenine moiety on DNA binding property of
 copper(ii)--terpyridine complexes
;
_journal_issue 23
_journal_name_full 'Dalton Transactions'
_journal_page_first 3054
_journal_page_last 3060
_journal_paper_doi 10.1039/b719010g
_journal_year 2008
_chemical_formula_moiety 'C22 H17 Cu N5 O6'
_chemical_formula_sum 'C22 H17 Cu N5 O6'
_chemical_formula_weight 510.95
_chemical_name_systematic
;
?
;
_space_group_IT_number 14
_symmetry_cell_setting monoclinic
_symmetry_space_group_name_Hall '-P 2yn'
_symmetry_space_group_name_H-M 'P 1 21/n 1'
_atom_sites_solution_hydrogens geom
_atom_sites_solution_primary direct
_atom_sites_solution_secondary difmap
_audit_creation_method SHELXL-97
_cell_angle_alpha 90.00
_cell_angle_beta 107.428(2)
_cell_angle_gamma 90.00
_cell_formula_units_Z 4
_cell_length_a 12.9235(13)
_cell_length_b 9.9765(10)
_cell_length_c 17.1848(18)
_cell_measurement_reflns_used 3115
_cell_measurement_temperature 293(2)
_cell_measurement_theta_max 24.20
_cell_measurement_theta_min 2.35
_cell_volume 2113.9(4)
_computing_cell_refinement 'Bruker SMART'
_computing_data_collection 'Bruker SMART'
_computing_data_reduction 'Bruker SAINT'
_computing_molecular_graphics 'Bruker SHELXTL'
_computing_publication_material 'Bruker SHELXTL'
_computing_structure_refinement 'Bruker SHELXTL'
_computing_structure_solution 'Bruker SHELXTL'
_diffrn_ambient_temperature 293(2)
_diffrn_measured_fraction_theta_full 0.993
_diffrn_measured_fraction_theta_max 0.993
_diffrn_measurement_device_type 'CCD area detector'
_diffrn_measurement_method 'phi and omega scans'
_diffrn_radiation_monochromator graphite
_diffrn_radiation_source 'fine-focus sealed tube'
_diffrn_radiation_type MoK\a
_diffrn_radiation_wavelength 0.71073
_diffrn_reflns_av_R_equivalents 0.0560
_diffrn_reflns_av_sigmaI/netI 0.0558
_diffrn_reflns_limit_h_max 16
_diffrn_reflns_limit_h_min -14
_diffrn_reflns_limit_k_max 12
_diffrn_reflns_limit_k_min -12
_diffrn_reflns_limit_l_max 21
_diffrn_reflns_limit_l_min -19
_diffrn_reflns_number 11389
_diffrn_reflns_theta_full 26.50
_diffrn_reflns_theta_max 26.50
_diffrn_reflns_theta_min 2.35
_exptl_absorpt_coefficient_mu 1.085
_exptl_absorpt_correction_type none
_exptl_absorpt_process_details NONE
_exptl_crystal_colour GREEN
_exptl_crystal_density_diffrn 1.605
_exptl_crystal_density_method 'not measured'
_exptl_crystal_description BLOCK
_exptl_crystal_F_000 1044
_exptl_crystal_size_max 0.28
_exptl_crystal_size_mid 0.26
_exptl_crystal_size_min 0.15
_refine_diff_density_max 0.373
_refine_diff_density_min -0.256
_refine_diff_density_rms 0.052
_refine_ls_extinction_method none
_refine_ls_goodness_of_fit_ref 1.003
_refine_ls_hydrogen_treatment constr
_refine_ls_matrix_type full
_refine_ls_number_parameters 345
_refine_ls_number_reflns 4347
_refine_ls_number_restraints 0
_refine_ls_restrained_S_all 1.003
_refine_ls_R_factor_all 0.0580
_refine_ls_R_factor_gt 0.0398
_refine_ls_shift/su_max 0.018
_refine_ls_shift/su_mean 0.001
_refine_ls_structure_factor_coef Fsqd
_refine_ls_weighting_details 'calc w=1/[\s^2^(Fo^2^)+(0.0330P)^2^+0.0000P] where P=(Fo^2^+2Fc^2^)/3'
_refine_ls_weighting_scheme calc
_refine_ls_wR_factor_gt 0.0857
_refine_ls_wR_factor_ref 0.0892
_reflns_number_gt 3027
_reflns_number_total 4347
_reflns_threshold_expression >2sigma(I)
_cod_data_source_file b719010g.txt
_cod_data_source_block 2
_cod_depositor_comments
;
The following automatic conversions were performed:
'_symmetry_cell_setting' value 'Monoclinic' changed to 'monoclinic'
according to '/home/saulius/struct/CIF-dictionaries/cif_core.dic'
dictionary named 'cif_core.dic' version 2.4.1 from
2010-06-29.

'_exptl_absorpt_correction_type' value 'NONE' changed to
'none' according to '/home/saulius/struct/CIF-dictionaries/cif_core.dic'
dictionary named 'cif_core.dic' version 2.4.1 from
2010-06-29.

'_refine_ls_hydrogen_treatment' value 'CONSTR' changed to
'constr' according to '/home/saulius/struct/CIF-dictionaries/cif_core.dic'
dictionary named 'cif_core.dic' version 2.4.1 from 2010-06-29.

Automatic conversion script
Id: cif_fix_enum 1527 2010-12-29 10:47:43Z saulius 
;
_cod_original_sg_symbol_H-M 'P2(1)/n '
_cod_database_code 7003724

loop_
_symmetry_equiv_pos_as_xyz
'x, y, z'
'-x+1/2, y+1/2, -z+1/2'
'-x, -y, -z'
'x-1/2, -y-1/2, z-1/2'

loop_
_atom_site_label
_atom_site_type_symbol
_atom_site_fract_x
_atom_site_fract_y
_atom_site_fract_z
_atom_site_U_iso_or_equiv
_atom_site_adp_type
_atom_site_occupancy
_atom_site_symmetry_multiplicity
_atom_site_calc_flag
_atom_site_refinement_flags
_atom_site_disorder_assembly
_atom_site_disorder_group
Cu1 Cu 0.96312(2) 0.25521(3) 0.132822(18) 0.04802(12) Uani 1 1 d . . .
C1 C 0.3665(2) -0.3764(3) -0.23705(16) 0.0754(9) Uani 1 1 d . . .
H1A H 0.3627 -0.3640 -0.2932 0.113 Uiso 1 1 calc R . .
H1B H 0.2977 -0.3544 -0.2297 0.113 Uiso 1 1 calc R . .
H1C H 0.3838 -0.4682 -0.2219 0.113 Uiso 1 1 calc R . .
C2 C 0.4530(2) -0.2865(3) -0.18421(16) 0.0557(7) Uani 1 1 d . . .
C3 C 0.4272(2) -0.1653(3) -0.15645(17) 0.0611(7) Uani 1 1 d . . .
H3 H 0.3551 -0.1382 -0.1714 0.073 Uiso 1 1 calc R . .
C4 C 0.50546(19) -0.0832(3) -0.10718(16) 0.0557(7) Uani 1 1 d . . .
H4 H 0.4849 -0.0026 -0.0890 0.067 Uiso 1 1 calc R . .
C5 C 0.61459(18) -0.1183(2) -0.08404(14) 0.0451(6) Uani 1 1 d . . .
C6 C 0.6397(2) -0.2398(3) -0.11284(17) 0.0590(7) Uani 1 1 d . . .
H6 H 0.7119 -0.2667 -0.0989 0.071 Uiso 1 1 calc R . .
C7 C 0.5614(2) -0.3217(3) -0.16129(17) 0.0636(7) Uani 1 1 d . . .
H7 H 0.5817 -0.4028 -0.1791 0.076 Uiso 1 1 calc R . .
C8 C 0.69882(17) -0.0300(2) -0.03130(14) 0.0438(6) Uani 1 1 d . A .
C9 C 0.67797(18) 0.1052(2) -0.02173(14) 0.0468(6) Uani 1 1 d . A .
H9 H 0.6098 0.1404 -0.0481 0.056 Uiso 1 1 calc R . .
C10 C 0.75709(18) 0.1865(2) 0.02617(14) 0.0438(6) Uani 1 1 d . . .
C11 C 0.74785(19) 0.3306(2) 0.04353(15) 0.0467(6) Uani 1 1 d . A .
C12 C 0.65500(19) 0.4053(3) 0.01319(17) 0.0570(7) Uani 1 1 d . . .
H12 H 0.5937 0.3679 -0.0234 0.068 Uiso 1 1 calc R A .
C13 C 0.6546(2) 0.5366(3) 0.03809(19) 0.0660(8) Uani 1 1 d . A .
H13 H 0.5923 0.5885 0.0189 0.079 Uiso 1 1 calc R . .
C14 C 0.7462(2) 0.5903(3) 0.09125(18) 0.0654(8) Uani 1 1 d . . .
H14 H 0.7465 0.6782 0.1093 0.078 Uiso 1 1 calc R A .
C15 C 0.8379(2) 0.5119(3) 0.11752(18) 0.0593(7) Uani 1 1 d . A .
H15 H 0.9008 0.5488 0.1525 0.071 Uiso 1 1 calc R . .
C16 C 1.15440(19) 0.0667(3) 0.18531(15) 0.0531(7) Uani 1 1 d . . .
H16 H 1.1929 0.1391 0.2139 0.064 Uiso 1 1 calc R A .
C17 C 1.2072(2) -0.0536(3) 0.18860(16) 0.0570(7) Uani 1 1 d . A .
H17 H 1.2799 -0.0621 0.2184 0.068 Uiso 1 1 calc R . .
C18 C 1.1508(2) -0.1606(3) 0.14729(15) 0.0566(7) Uani 1 1 d . . .
H18 H 1.1850 -0.2429 0.1485 0.068 Uiso 1 1 calc R A .
C19 C 1.04239(19) -0.1461(3) 0.10360(14) 0.0503(6) Uani 1 1 d . A .
H19 H 1.0027 -0.2185 0.0759 0.060 Uiso 1 1 calc R . .
C20 C 0.99437(17) -0.0225(2) 0.10188(14) 0.0429(6) Uani 1 1 d . . .
C21 C 0.88004(17) 0.0092(2) 0.05648(14) 0.0413(6) Uani 1 1 d . A .
C22 C 0.80366(17) -0.0772(2) 0.00934(14) 0.0440(6) Uani 1 1 d . . .
H22 H 0.8213 -0.1665 0.0044 0.053 Uiso 1 1 calc R A .
N1 N 0.83886(15) 0.38409(19) 0.09401(13) 0.0478(5) Uani 1 1 d . A .
N2 N 0.85576(14) 0.13750(19) 0.06505(11) 0.0419(5) Uani 1 1 d . A .
N3 N 1.05062(15) 0.0844(2) 0.14316(12) 0.0469(5) Uani 1 1 d . A .
N4 N 1.10886(16) 0.4258(2) 0.09815(15) 0.0550(6) Uani 1 1 d . . .
O1 O 1.07748(13) 0.39530(18) 0.16033(11) 0.0608(5) Uani 1 1 d . A .
O2 O 1.07366(15) 0.3589(2) 0.03611(12) 0.0734(6) Uani 1 1 d . A .
O3 O 1.17305(15) 0.5175(2) 0.10480(14) 0.0844(6) Uani 1 1 d . A .
N5 N 0.9787(7) 0.2396(12) 0.3098(8) 0.050(2) Uani 0.585(11) 1 d P A 1
O4 O 0.9091(5) 0.2453(6) 0.2399(4) 0.0667(19) Uani 0.585(11) 1 d P A 1
O5 O 1.0739(4) 0.2233(6) 0.3161(4) 0.082(2) Uani 0.585(11) 1 d P A 1
O6 O 0.9520(18) 0.2387(19) 0.3731(12) 0.067(4) Uani 0.585(11) 1 d P A 1
N5' N 0.9330(11) 0.2434(16) 0.2963(10) 0.045(3) Uani 0.415(11) 1 d P A 2
O4' O 1.0131(7) 0.2794(7) 0.2725(5) 0.069(3) Uani 0.415(11) 1 d P A 2
O5' O 0.8534(8) 0.2016(7) 0.2476(5) 0.080(3) Uani 0.415(11) 1 d P A 2
O6' O 0.934(2) 0.268(2) 0.3667(14) 0.052(4) Uani 0.415(11) 1 d P A 2

loop_
_atom_site_aniso_label
_atom_site_aniso_U_11
_atom_site_aniso_U_22
_atom_site_aniso_U_33
_atom_site_aniso_U_23
_atom_site_aniso_U_13
_atom_site_aniso_U_12
Cu1 0.04222(19) 0.0441(2) 0.0565(2) -0.00729(15) 0.01294(14) -0.00012(13)
C1 0.075(2) 0.078(2) 0.068(2) -0.0178(17) 0.0140(16) -0.0201(16)
C2 0.0555(17) 0.0658(19) 0.0444(15) -0.0039(13) 0.0130(13) -0.0126(13)
C3 0.0425(15) 0.067(2) 0.0694(19) -0.0047(16) 0.0103(13) -0.0016(14)
C4 0.0475(15) 0.0505(16) 0.0675(18) -0.0105(14) 0.0147(14) 0.0009(12)
C5 0.0415(14) 0.0464(15) 0.0465(15) 0.0009(12) 0.0119(11) -0.0017(11)
C6 0.0450(15) 0.0595(18) 0.0677(19) -0.0118(15) 0.0095(13) 0.0043(13)
C7 0.0647(19) 0.0570(18) 0.0674(19) -0.0173(15) 0.0173(15) -0.0027(15)
C8 0.0409(13) 0.0458(15) 0.0463(14) -0.0002(11) 0.0153(11) 0.0009(11)
C9 0.0364(13) 0.0493(16) 0.0535(15) 0.0009(12) 0.0116(11) 0.0057(11)
C10 0.0419(14) 0.0428(14) 0.0495(15) -0.0011(12) 0.0181(12) 0.0034(11)
C11 0.0464(15) 0.0431(15) 0.0560(16) -0.0010(12) 0.0236(13) 0.0013(12)
C12 0.0455(15) 0.0517(17) 0.0758(19) -0.0048(14) 0.0214(14) 0.0057(12)
C13 0.0576(18) 0.0540(18) 0.095(2) 0.0031(16) 0.0361(17) 0.0141(14)
C14 0.0699(19) 0.0392(16) 0.099(2) -0.0059(15) 0.0432(18) 0.0041(14)
C15 0.0567(16) 0.0474(17) 0.080(2) -0.0091(14) 0.0296(15) -0.0064(13)
C16 0.0434(15) 0.0605(18) 0.0502(16) -0.0090(13) 0.0062(12) -0.0025(13)
C17 0.0455(15) 0.0682(19) 0.0505(16) 0.0011(14) 0.0043(12) 0.0138(14)
C18 0.0584(17) 0.0571(18) 0.0490(16) 0.0015(14) 0.0078(13) 0.0203(14)
C19 0.0513(15) 0.0469(16) 0.0481(15) -0.0032(12) 0.0077(12) 0.0082(12)
C20 0.0439(14) 0.0459(15) 0.0383(13) -0.0019(11) 0.0116(11) 0.0035(11)
C21 0.0412(13) 0.0406(14) 0.0430(14) -0.0003(11) 0.0141(11) 0.0051(11)
C22 0.0468(14) 0.0382(14) 0.0456(14) -0.0017(11) 0.0117(12) 0.0036(11)
N1 0.0443(12) 0.0376(12) 0.0643(14) -0.0030(10) 0.0204(10) 0.0010(9)
N2 0.0373(11) 0.0410(12) 0.0471(12) -0.0041(9) 0.0122(9) 0.0017(9)
N3 0.0422(11) 0.0481(13) 0.0477(12) -0.0016(10) 0.0094(10) 0.0055(9)
N4 0.0454(13) 0.0456(14) 0.0705(17) -0.0025(13) 0.0121(12) 0.0029(11)
O1 0.0544(11) 0.0679(13) 0.0549(12) -0.0131(10) 0.0087(9) -0.0132(9)
O2 0.0885(14) 0.0707(14) 0.0634(13) -0.0225(11) 0.0262(11) -0.0123(11)
O3 0.0815(14) 0.0589(13) 0.1138(18) -0.0052(12) 0.0307(13) -0.0264(12)
N5 0.045(5) 0.043(3) 0.058(5) 0.004(3) 0.007(5) -0.012(5)
O4 0.050(4) 0.100(4) 0.046(3) 0.005(3) 0.010(2) 0.002(3)
O5 0.058(3) 0.118(4) 0.065(3) -0.004(3) 0.012(3) 0.012(3)
O6 0.061(6) 0.081(9) 0.061(5) 0.021(5) 0.018(4) -0.009(5)
N5' 0.043(7) 0.036(3) 0.052(8) 0.000(5) 0.009(7) -0.009(7)
O4' 0.073(7) 0.080(4) 0.062(5) -0.001(3) 0.030(5) -0.010(4)
O5' 0.072(5) 0.093(4) 0.065(4) -0.002(3) 0.005(4) -0.023(4)
O6' 0.064(9) 0.058(7) 0.036(6) -0.001(5) 0.019(5) -0.007(6)

loop_
_atom_type_symbol
_atom_type_description
_atom_type_scat_dispersion_real
_atom_type_scat_dispersion_imag
_atom_type_scat_source
C C 0.0033 0.0016 'International Tables Vol C Tables 4.2.6.8 and 6.1.1.4'
H H 0.0000 0.0000 'International Tables Vol C Tables 4.2.6.8 and 6.1.1.4'
N N 0.0061 0.0033 'International Tables Vol C Tables 4.2.6.8 and 6.1.1.4'
O O 0.0106 0.0060 'International Tables Vol C Tables 4.2.6.8 and 6.1.1.4'
Cu Cu 0.3201 1.2651 'International Tables Vol C Tables 4.2.6.8 and 6.1.1.4'

loop_
_geom_angle_atom_site_label_1
_geom_angle_atom_site_label_2
_geom_angle_atom_site_label_3
_geom_angle
_geom_angle_site_symmetry_1
_geom_angle_site_symmetry_3
_geom_angle_publ_flag
N2 Cu1 O1 157.71(8) . . ?
N2 Cu1 N1 80.19(8) . . ?
O1 Cu1 N1 95.31(8) . . ?
N2 Cu1 N3 79.73(8) . . ?
O1 Cu1 N3 102.44(8) . . ?
N1 Cu1 N3 159.79(8) . . ?
N2 Cu1 O4 97.5(2) . . ?
O1 Cu1 O4 103.7(2) . . ?
N1 Cu1 O4 83.22(14) . . ?
N3 Cu1 O4 101.63(14) . . ?
N2 Cu1 O4' 128.44(19) . . ?
O1 Cu1 O4' 73.84(19) . . ?
N1 Cu1 O4' 103.1(2) . . ?
N3 Cu1 O4' 91.2(2) . . ?
O4 Cu1 O4' 34.6(2) . . ?
C2 C1 H1A 109.5 . . ?
C2 C1 H1B 109.5 . . ?
H1A C1 H1B 109.5 . . ?
C2 C1 H1C 109.5 . . ?
H1A C1 H1C 109.5 . . ?
H1B C1 H1C 109.5 . . ?
C3 C2 C7 117.0(2) . . ?
C3 C2 C1 121.2(3) . . ?
C7 C2 C1 121.7(3) . . ?
C4 C3 C2 121.7(2) . . ?
C4 C3 H3 119.1 . . ?
C2 C3 H3 119.1 . . ?
C3 C4 C5 121.4(2) . . ?
C3 C4 H4 119.3 . . ?
C5 C4 H4 119.3 . . ?
C6 C5 C4 116.4(2) . . ?
C6 C5 C8 122.1(2) . . ?
C4 C5 C8 121.5(2) . . ?
C7 C6 C5 122.0(2) . . ?
C7 C6 H6 119.0 . . ?
C5 C6 H6 119.0 . . ?
C6 C7 C2 121.5(3) . . ?
C6 C7 H7 119.3 . . ?
C2 C7 H7 119.3 . . ?
C9 C8 C22 117.2(2) . . ?
C9 C8 C5 121.0(2) . . ?
C22 C8 C5 121.8(2) . . ?
C10 C9 C8 120.5(2) . . ?
C10 C9 H9 119.7 . . ?
C8 C9 H9 119.7 . . ?
N2 C10 C9 120.7(2) . . ?
N2 C10 C11 112.0(2) . . ?
C9 C10 C11 127.2(2) . . ?
N1 C11 C12 121.6(2) . . ?
N1 C11 C10 114.0(2) . . ?
C12 C11 C10 124.3(2) . . ?
C11 C12 C13 118.8(3) . . ?
C11 C12 H12 120.6 . . ?
C13 C12 H12 120.6 . . ?
C14 C13 C12 119.7(2) . . ?
C14 C13 H13 120.1 . . ?
C12 C13 H13 120.1 . . ?
C13 C14 C15 118.9(3) . . ?
C13 C14 H14 120.5 . . ?
C15 C14 H14 120.5 . . ?
N1 C15 C14 121.8(3) . . ?
N1 C15 H15 119.1 . . ?
C14 C15 H15 119.1 . . ?
N3 C16 C17 123.1(2) . . ?
N3 C16 H16 118.5 . . ?
C17 C16 H16 118.5 . . ?
C18 C17 C16 118.7(2) . . ?
C18 C17 H17 120.6 . . ?
C16 C17 H17 120.6 . . ?
C17 C18 C19 119.7(2) . . ?
C17 C18 H18 120.1 . . ?
C19 C18 H18 120.1 . . ?
C20 C19 C18 118.8(2) . . ?
C20 C19 H19 120.6 . . ?
C18 C19 H19 120.6 . . ?
N3 C20 C19 121.5(2) . . ?
N3 C20 C21 113.5(2) . . ?
C19 C20 C21 125.0(2) . . ?
N2 C21 C22 120.9(2) . . ?
N2 C21 C20 112.1(2) . . ?
C22 C21 C20 127.0(2) . . ?
C21 C22 C8 119.8(2) . . ?
C21 C22 H22 120.1 . . ?
C8 C22 H22 120.1 . . ?
C15 N1 C11 119.2(2) . . ?
C15 N1 Cu1 126.02(18) . . ?
C11 N1 Cu1 114.69(15) . . ?
C21 N2 C10 120.9(2) . . ?
C21 N2 Cu1 120.09(15) . . ?
C10 N2 Cu1 119.03(16) . . ?
C16 N3 C20 118.2(2) . . ?
C16 N3 Cu1 127.24(17) . . ?
C20 N3 Cu1 114.59(14) . . ?
O3 N4 O2 123.8(3) . . ?
O3 N4 O1 118.4(2) . . ?
O2 N4 O1 117.8(2) . . ?
N4 O1 Cu1 111.46(15) . . ?
O5 N5 O6 117.6(14) . . ?
O5 N5 O4 120.2(10) . . ?
O6 N5 O4 121.9(12) . . ?
N5 O4 Cu1 119.4(5) . . ?
O5' N5' O6' 120.7(18) . . ?
O5' N5' O4' 119.2(15) . . ?
O6' N5' O4' 119.5(18) . . ?
N5' O4' Cu1 107.7(7) . . ?

loop_
_geom_bond_atom_site_label_1
_geom_bond_atom_site_label_2
_geom_bond_distance
_geom_bond_site_symmetry_2
_geom_bond_publ_flag
Cu1 N2 1.9215(18) . ?
Cu1 O1 1.9856(17) . ?
Cu1 N1 2.0088(19) . ?
Cu1 N3 2.0234(19) . ?
Cu1 O4 2.157(5) . ?
Cu1 O4' 2.304(8) . ?
C1 C2 1.508(3) . ?
C1 H1A 0.9600 . ?
C1 H1B 0.9600 . ?
C1 H1C 0.9600 . ?
C2 C3 1.376(4) . ?
C2 C7 1.382(3) . ?
C3 C4 1.378(3) . ?
C3 H3 0.9300 . ?
C4 C5 1.391(3) . ?
C4 H4 0.9300 . ?
C5 C6 1.384(3) . ?
C5 C8 1.480(3) . ?
C6 C7 1.371(3) . ?
C6 H6 0.9300 . ?
C7 H7 0.9300 . ?
C8 C9 1.395(3) . ?
C8 C22 1.407(3) . ?
C9 C10 1.370(3) . ?
C9 H9 0.9300 . ?
C10 N2 1.342(3) . ?
C10 C11 1.481(3) . ?
C11 N1 1.345(3) . ?
C11 C12 1.375(3) . ?
C12 C13 1.379(3) . ?
C12 H12 0.9300 . ?
C13 C14 1.370(4) . ?
C13 H13 0.9300 . ?
C14 C15 1.378(3) . ?
C14 H14 0.9300 . ?
C15 N1 1.339(3) . ?
C15 H15 0.9300 . ?
C16 N3 1.332(3) . ?
C16 C17 1.373(3) . ?
C16 H16 0.9300 . ?
C17 C18 1.365(3) . ?
C17 H17 0.9300 . ?
C18 C19 1.385(3) . ?
C18 H18 0.9300 . ?
C19 C20 1.376(3) . ?
C19 H19 0.9300 . ?
C20 N3 1.364(3) . ?
C20 C21 1.484(3) . ?
C21 N2 1.337(3) . ?
C21 C22 1.376(3) . ?
C22 H22 0.9300 . ?
N4 O3 1.217(2) . ?
N4 O2 1.224(3) . ?
N4 O1 1.288(3) . ?
N5 O5 1.213(8) . ?
N5 O6 1.24(2) . ?
N5 O4 1.267(12) . ?
N5' O5' 1.191(14) . ?
N5' O6' 1.23(3) . ?
N5' O4' 1.273(18) . ?
